data_7002481
loop_
_publ_author_name
'Hao, Xiang-Rong'
'Wang, Xin-Long'
'Su, Zhong-Min'
'Shao, Kui-Zhan'
'Zhao, Ya-Hui'
'Lan, Ya-Qian'
'Fu, Yao-Mei'

_publ_section_title
;
 Two unprecedented porous anionic frameworks: organoammonium templating
 effects and structural diversification
;
_journal_issue 40
_journal_name_full 'Dalton Transactions'
_journal_page_first 8562
_journal_page_last 8566
_journal_paper_doi 10.1039/b906728k
_journal_year 2009
_chemical_formula_moiety '(C42 H24 Cd2 O12), 2(C2 H8 N), 4(C4 H9 N O)'
_chemical_formula_sum 'C62 H76 Cd2 N6 O16'
_chemical_formula_weight 1386.08
_chemical_name_systematic
;
?
;
_space_group_IT_number 24
_symmetry_cell_setting orthorhombic
_symmetry_Int_Tables_number 24
_symmetry_space_group_name_Hall 'I 2b 2c'
_symmetry_space_group_name_H-M 'I 21 21 21'
_atom_sites_solution_hydrogens geom
_atom_sites_solution_primary direct
_atom_sites_solution_secondary difmap
_audit_creation_method SHELXL-97
_cell_angle_alpha 90.000(5)
_cell_angle_beta 90.000(5)
_cell_angle_gamma 90.000(5)
_cell_formula_units_Z 4
_cell_length_a 8.207(5)
_cell_length_b 27.618(5)
_cell_length_c 28.692(5)
_cell_measurement_reflns_used 680
_cell_measurement_temperature 293(2)
_cell_measurement_theta_max 22.84
_cell_measurement_theta_min 3.68
_cell_volume 6503(4)
_computing_cell_refinement 'SAINT (Bruker, 2004)'
_computing_data_collection 'APEX2 (Bruker, 2004)'
_computing_data_reduction SAINT
_computing_molecular_graphics SHELXTL
_computing_publication_material 'SHELXTL and local programs'
_computing_structure_refinement SHELXTL
_computing_structure_solution 'SHELXTL (Sheldrick, 2001)'
_diffrn_ambient_temperature 293(2)
_diffrn_measured_fraction_theta_full 0.980
_diffrn_measured_fraction_theta_max 0.980
_diffrn_measurement_device_type 'Bruker Smart Apex2 CCD'
_diffrn_measurement_method 'phi and omega scans'
_diffrn_radiation_monochromator graphite
_diffrn_radiation_source 'fine-focus sealed tube'
_diffrn_radiation_type MoK\a
_diffrn_radiation_wavelength 0.71069
_diffrn_reflns_av_R_equivalents 0.0325
_diffrn_reflns_av_sigmaI/netI 0.0394
_diffrn_reflns_limit_h_max 7
_diffrn_reflns_limit_h_min -10
_diffrn_reflns_limit_k_max 36
_diffrn_reflns_limit_k_min -36
_diffrn_reflns_limit_l_max 36
_diffrn_reflns_limit_l_min -35
_diffrn_reflns_number 20108
_diffrn_reflns_theta_full 28.31
_diffrn_reflns_theta_max 28.31
_diffrn_reflns_theta_min 1.02
_diffrn_standards_decay_% 0
_exptl_absorpt_coefficient_mu 0.726
_exptl_absorpt_correction_T_max 0.848
_exptl_absorpt_correction_T_min 0.756
_exptl_absorpt_correction_type multi-scan
_exptl_absorpt_process_details '(SADABS; Bruker, 2004)'
_exptl_crystal_colour colourless
_exptl_crystal_density_diffrn 1.416
_exptl_crystal_density_method 'not measured'
_exptl_crystal_description block
_exptl_crystal_F_000 2856
_exptl_crystal_size_max 0.43
_exptl_crystal_size_mid 0.25
_exptl_crystal_size_min 0.25
_platon_squeeze_details
;
Attempts to refine peaks of residual electron density as guest

atoms were unsuccessful. The data were corrected for disordered

electron density through use of the SQUEEZE procedure (Sluis, P. van der;

Spek, A. L. Acta Crystallogr. 1990, A46, 194-201) as implemented in PLATON

(Spek, A.L. Acta Crystallogr. 1990, A46, C34. PLATON - a multipurpose

crystallographic tool. Utrecht University, Utrecht, The Netherlands).

A total solvent-accessible void volume of 3396.0 A^3^ with a total

electron count of 1189 (consistent with four molecules of
solvent dma plus two counter-cations per formula) was
found in the unit cell.
;
_refine_diff_density_max 1.882
_refine_diff_density_min -0.619
_refine_diff_density_rms 0.142
_refine_ls_abs_structure_details 'Flack H D (1983), Acta Cryst. A39, 876-881'
_refine_ls_abs_structure_Flack 0.49(3)
_refine_ls_extinction_method none
_refine_ls_goodness_of_fit_ref 1.011
_refine_ls_hydrogen_treatment constr
_refine_ls_matrix_type full
_refine_ls_number_parameters 217
_refine_ls_number_reflns 7787
_refine_ls_number_restraints 72
_refine_ls_restrained_S_all 1.010
_refine_ls_R_factor_all 0.0446
_refine_ls_R_factor_gt 0.0397
_refine_ls_shift/su_max 0.002
_refine_ls_shift/su_mean 0.000
_refine_ls_structure_factor_coef Fsqd
_refine_ls_weighting_details 'calc w=1/[\s^2^(Fo^2^)+(0.0825P)^2^+0.0000P] where P=(Fo^2^+2Fc^2^)/3'
_refine_ls_weighting_scheme calc
_refine_ls_wR_factor_gt 0.1134
_refine_ls_wR_factor_ref 0.1160
_reflns_number_gt 6906
_reflns_number_total 7787
_reflns_threshold_expression >2sigma(I)
_cod_data_source_file b906728k.txt
_cod_data_source_block BPDC-Cd
_cod_original_sg_symbol_H-M I212121
_cod_database_code 7002481

loop_
_symmetry_equiv_pos_as_xyz
'x, y, z'
'-x, -y+1/2, z'
'x, -y, -z+1/2'
'-x+1/2, y, -z'
'x+1/2, y+1/2, z+1/2'
'-x+1/2, -y+1, z+1/2'
'x+1/2, -y+1/2, -z+1'
'-x+1, y+1/2, -z+1/2'

loop_
_atom_site_label
_atom_site_type_symbol
_atom_site_fract_x
_atom_site_fract_y
_atom_site_fract_z
_atom_site_U_iso_or_equiv
_atom_site_adp_type
_atom_site_occupancy
_atom_site_symmetry_multiplicity
_atom_site_calc_flag
_atom_site_refinement_flags
_atom_site_disorder_assembly
_atom_site_disorder_group
Cd1 Cd 0.08596(3) 0.969817(8) 0.690605(9) 0.03508(8) Uani 1 1 d . . .
O1 O 0.1720(4) 0.97881(18) 0.61223(12) 0.0751(12) Uani 1 1 d . . .
O2 O 0.3526(4) 0.96309(12) 0.66565(10) 0.0537(7) Uani 1 1 d . . .
O3 O -0.1602(4) 0.93214(10) 0.69610(12) 0.0538(7) Uani 1 1 d . . .
O4 O 0.0382(4) 0.88428(12) 0.67256(15) 0.0676(10) Uani 1 1 d . . .
O5 O 0.1427(4) 1.04740(10) 0.73001(11) 0.0567(8) Uani 1 1 d . . .
O6 O -0.0639(6) 1.04437(11) 0.67991(13) 0.0692(10) Uani 1 1 d . . .
C1 C 0.3150(5) 0.9712(2) 0.62453(14) 0.0525(9) Uani 1 1 d . . .
C2 C 0.4479(3) 0.97252(19) 0.58818(8) 0.0641(13) Uani 1 1 d GU . .
C3 C 0.6102(3) 0.96512(17) 0.60006(7) 0.0693(14) Uani 1 1 d GU . .
H3 H 0.6395 0.9614 0.6312 0.083 Uiso 1 1 calc R . .
C4 C 0.7286(2) 0.96334(17) 0.56546(10) 0.090(2) Uani 1 1 d GU . .
H4 H 0.8372 0.9584 0.5734 0.109 Uiso 1 1 calc R . .
C5 C 0.6847(3) 0.96897(19) 0.51898(8) 0.092(2) Uani 1 1 d GU . .
C6 C 0.5224(4) 0.9764(2) 0.50710(7) 0.149(4) Uani 1 1 d GU . .
H6 H 0.4930 0.9801 0.4760 0.179 Uiso 1 1 calc R . .
C7 C 0.4040(3) 0.9781(2) 0.54170(10) 0.132(4) Uani 1 1 d GU . .
H7 H 0.2954 0.9831 0.5338 0.159 Uiso 1 1 calc R . .
C8 C 0.0322(6) 1.06752(14) 0.70498(17) 0.0550(12) Uani 1 1 d . . .
C9 C 0.0211(4) 1.12206(6) 0.70657(13) 0.0531(11) Uani 1 1 d G . .
C10 C -0.1191(3) 1.14519(9) 0.69099(14) 0.0692(14) Uani 1 1 d G . .
H10 H -0.2070 1.1270 0.6803 0.083 Uiso 1 1 calc R . .
C11 C -0.1280(4) 1.19545(9) 0.69134(14) 0.0730(15) Uani 1 1 d G . .
H11 H -0.2218 1.2109 0.6809 0.088 Uiso 1 1 calc R . .
C12 C 0.0033(4) 1.22257(6) 0.70727(14) 0.0626(13) Uani 1 1 d G . .
C13 C 0.1435(4) 1.19944(9) 0.72285(14) 0.0677(14) Uani 1 1 d G . .
H13 H 0.2314 1.2176 0.7335 0.081 Uiso 1 1 calc R . .
C14 C 0.1524(3) 1.14919(9) 0.72251(13) 0.0709(15) Uani 1 1 d G . .
H14 H 0.2462 1.1337 0.7329 0.085 Uiso 1 1 calc R . .
C15 C -0.1069(5) 0.89073(14) 0.68297(15) 0.0474(9) Uani 1 1 d . . .
C16 C -0.2274(3) 0.84951(8) 0.68085(11) 0.0460(9) Uani 1 1 d G . .
C17 C -0.3935(3) 0.85714(7) 0.68670(12) 0.0627(13) Uani 1 1 d G . .
H17 H -0.4332 0.8884 0.6909 0.075 Uiso 1 1 calc R . .
C18 C -0.5004(2) 0.81809(9) 0.68622(13) 0.0648(13) Uani 1 1 d G . .
H18 H -0.6116 0.8232 0.6901 0.078 Uiso 1 1 calc R . .
C19 C -0.4411(3) 0.77141(7) 0.67988(12) 0.0472(9) Uani 1 1 d G . .
C20 C -0.2749(3) 0.76378(7) 0.67403(13) 0.0655(14) Uani 1 1 d G . .
H20 H -0.2353 0.7325 0.6698 0.079 Uiso 1 1 calc R . .
C21 C -0.1681(2) 0.80282(9) 0.67452(14) 0.0638(14) Uani 1 1 d G . .
H21 H -0.0569 0.7977 0.6706 0.077 Uiso 1 1 calc R . .

loop_
_atom_site_aniso_label
_atom_site_aniso_U_11
_atom_site_aniso_U_22
_atom_site_aniso_U_33
_atom_site_aniso_U_23
_atom_site_aniso_U_13
_atom_site_aniso_U_12
Cd1 0.03165(11) 0.02702(11) 0.04657(14) -0.00560(11) 0.00696(10) -0.00633(10)
O1 0.0429(17) 0.128(4) 0.0541(18) 0.012(2) 0.0119(14) 0.009(2)
O2 0.0431(14) 0.067(2) 0.0509(16) -0.0074(15) 0.0141(12) -0.0048(14)
O3 0.0484(15) 0.0341(13) 0.079(2) -0.0019(14) 0.0036(16) -0.0183(12)
O4 0.0485(18) 0.0515(18) 0.103(3) -0.0149(18) 0.0104(17) -0.0211(15)
O5 0.076(2) 0.0331(13) 0.0614(19) 0.0080(13) 0.0155(16) 0.0166(14)
O6 0.097(3) 0.0296(13) 0.081(2) -0.0048(13) -0.010(2) -0.0047(16)
C1 0.044(2) 0.070(3) 0.043(2) 0.000(2) 0.0114(16) -0.001(2)
C2 0.0327(19) 0.113(4) 0.047(2) -0.004(3) 0.0057(15) 0.004(2)
C3 0.045(2) 0.121(5) 0.042(2) -0.003(3) 0.0025(17) 0.001(3)
C4 0.041(2) 0.174(7) 0.056(3) -0.008(4) 0.005(2) -0.008(4)
C5 0.034(2) 0.205(7) 0.037(2) 0.000(4) 0.0077(17) 0.002(4)
C6 0.043(3) 0.361(13) 0.044(3) 0.018(6) 0.008(2) -0.003(5)
C7 0.033(2) 0.310(11) 0.054(3) 0.031(5) 0.006(2) 0.012(5)
C8 0.075(3) 0.0250(17) 0.065(3) 0.0026(18) 0.022(2) 0.0058(19)
C9 0.076(3) 0.0224(16) 0.061(3) 0.0005(16) -0.001(2) 0.0043(18)
C10 0.084(4) 0.0282(18) 0.095(4) 0.002(2) -0.021(3) 0.003(2)
C11 0.078(3) 0.0304(19) 0.111(4) 0.008(3) -0.018(3) 0.009(2)
C12 0.088(4) 0.0227(18) 0.077(3) 0.0044(18) 0.002(3) 0.000(2)
C13 0.082(4) 0.032(2) 0.090(4) -0.004(2) -0.013(3) 0.000(2)
C14 0.078(3) 0.0286(19) 0.106(4) 0.000(2) -0.010(3) 0.008(2)
C15 0.047(2) 0.0397(18) 0.056(2) 0.0019(17) 0.0019(18) -0.0164(17)
C16 0.043(2) 0.0347(17) 0.061(3) -0.0019(16) 0.0006(17) -0.0104(15)
C17 0.059(3) 0.0355(19) 0.094(3) -0.007(2) 0.021(3) -0.0148(18)
C18 0.045(2) 0.039(2) 0.111(4) -0.009(3) 0.019(3) -0.0130(17)
C19 0.042(2) 0.0342(18) 0.065(3) 0.0011(16) -0.0029(17) -0.0119(16)
C20 0.045(2) 0.0343(19) 0.117(4) -0.010(2) -0.010(2) -0.0080(18)
C21 0.041(2) 0.040(2) 0.111(4) -0.005(2) -0.001(2) -0.0121(18)

loop_
_atom_type_symbol
_atom_type_description
_atom_type_scat_dispersion_real
_atom_type_scat_dispersion_imag
_atom_type_scat_source
C C 0.0033 0.0016 'International Tables Vol C Tables 4.2.6.8 and 6.1.1.4'
H H 0.0000 0.0000 'International Tables Vol C Tables 4.2.6.8 and 6.1.1.4'
N N 0.0061 0.0033 'International Tables Vol C Tables 4.2.6.8 and 6.1.1.4'
O O 0.0106 0.0060 'International Tables Vol C Tables 4.2.6.8 and 6.1.1.4'
Cd Cd -0.8075 1.2024 'International Tables Vol C Tables 4.2.6.8 and 6.1.1.4'

loop_
_geom_angle_atom_site_label_1
_geom_angle_atom_site_label_2
_geom_angle_atom_site_label_3
_geom_angle
_geom_angle_site_symmetry_1
_geom_angle_site_symmetry_3
_geom_angle_publ_flag
O3 Cd1 O2 145.58(11) . . ?
O3 Cd1 O1 112.19(13) . . ?
O2 Cd1 O1 55.40(12) . . ?
O3 Cd1 O5 90.92(12) . 3_576 ?
O2 Cd1 O5 95.48(12) . 3_576 ?
O1 Cd1 O5 150.85(13) . 3_576 ?
O3 Cd1 O6 86.94(13) . . ?
O2 Cd1 O6 120.73(14) . . ?
O1 Cd1 O6 86.67(15) . . ?
O5 Cd1 O6 113.09(12) 3_576 . ?
O3 Cd1 O4 55.41(11) . . ?
O2 Cd1 O4 90.48(12) . . ?
O1 Cd1 O4 87.03(16) . . ?
O5 Cd1 O4 92.35(12) 3_576 . ?
O6 Cd1 O4 135.48(14) . . ?
O3 Cd1 O5 122.17(11) . . ?
O2 Cd1 O5 91.90(12) . . ?
O1 Cd1 O5 106.71(14) . . ?
O5 Cd1 O5 72.37(11) 3_576 . ?
O6 Cd1 O5 54.17(12) . . ?
O4 Cd1 O5 164.69(12) . . ?
O3 Cd1 C1 132.85(14) . . ?
O2 Cd1 C1 27.64(12) . . ?
O1 Cd1 C1 27.76(12) . . ?
O5 Cd1 C1 123.11(14) 3_576 . ?
O6 Cd1 C1 104.83(16) . . ?
O4 Cd1 C1 88.64(15) . . ?
O5 Cd1 C1 100.38(14) . . ?
O3 Cd1 C15 28.14(12) . . ?
O2 Cd1 C15 117.65(13) . . ?
O1 Cd1 C15 100.49(15) . . ?
O5 Cd1 C15 91.76(12) 3_576 . ?
O6 Cd1 C15 112.30(14) . . ?
O4 Cd1 C15 27.28(13) . . ?
O5 Cd1 C15 148.04(12) . . ?
C1 Cd1 C15 111.46(15) . . ?
C1 O1 Cd1 89.7(3) . . ?
C1 O2 Cd1 92.6(2) . . ?
C15 O3 Cd1 94.9(2) . . ?
C15 O4 Cd1 88.0(3) . . ?
C8 O5 Cd1 119.0(3) . 3_576 ?
C8 O5 Cd1 89.2(3) . . ?
Cd1 O5 Cd1 103.23(11) 3_576 . ?
C8 O6 Cd1 92.4(3) . . ?
O2 C1 O1 122.4(4) . . ?
O2 C1 C2 118.8(4) . . ?
O1 C1 C2 118.8(4) . . ?
O2 C1 Cd1 59.8(2) . . ?
O1 C1 Cd1 62.6(2) . . ?
C2 C1 Cd1 178.4(3) . . ?
C3 C2 C7 120.0 . . ?
C3 C2 C1 121.3(2) . . ?
C7 C2 C1 118.6(2) . . ?
C4 C3 C2 120.0 . . ?
C3 C4 C5 120.0 . . ?
C6 C5 C4 120.0 . . ?
C6 C5 C5 119.8(4) . 4_656 ?
C4 C5 C5 120.1(4) . 4_656 ?
C5 C6 C7 120.0 . . ?
C6 C7 C2 120.0 . . ?
O6 C8 O5 123.3(4) . . ?
O6 C8 C9 119.5(4) . . ?
O5 C8 C9 117.2(4) . . ?
C10 C9 C14 120.0 . . ?
C10 C9 C8 119.9(3) . . ?
C14 C9 C8 120.1(3) . . ?
C11 C10 C9 120.0 . . ?
C10 C11 C12 120.0 . . ?
C11 C12 C13 120.0 . . ?
C11 C12 C12 120.7(4) . 2_575 ?
C13 C12 C12 119.3(4) . 2_575 ?
C12 C13 C14 120.0 . . ?
C13 C14 C9 120.0 . . ?
O4 C15 O3 121.7(4) . . ?
O4 C15 C16 120.7(4) . . ?
O3 C15 C16 117.5(3) . . ?
O4 C15 Cd1 64.8(2) . . ?
O3 C15 Cd1 56.98(19) . . ?
C16 C15 Cd1 174.5(3) . . ?
C17 C16 C21 120.0 . . ?
C17 C16 C15 121.6(2) . . ?
C21 C16 C15 118.4(2) . . ?
C16 C17 C18 120.0 . . ?
C19 C18 C17 120.0 . . ?
C18 C19 C20 120.0 . . ?
C18 C19 C19 119.8(3) . 2_465 ?
C20 C19 C19 120.2(3) . 2_465 ?
C19 C20 C21 120.0 . . ?
C20 C21 C16 120.0 . . ?

loop_
_geom_bond_atom_site_label_1
_geom_bond_atom_site_label_2
_geom_bond_distance
_geom_bond_site_symmetry_2
_geom_bond_publ_flag
Cd1 O3 2.278(3) . ?
Cd1 O2 2.310(3) . ?
Cd1 O1 2.370(3) . ?
Cd1 O5 2.373(3) 3_576 ?
Cd1 O6 2.418(3) . ?
Cd1 O4 2.450(3) . ?
Cd1 O5 2.467(3) . ?
Cd1 C1 2.670(4) . ?
Cd1 C15 2.707(4) . ?
O1 C1 1.244(5) . ?
O2 C1 1.240(5) . ?
O3 C15 1.281(5) . ?
O4 C15 1.241(6) . ?
O5 C8 1.283(6) . ?
O5 Cd1 2.373(3) 3_576 ?
O6 C8 1.244(6) . ?
C1 C2 1.509(4) . ?
C2 C3 1.3900 . ?
C2 C7 1.3900 . ?
C3 C4 1.3900 . ?
C4 C5 1.3900 . ?
C5 C6 1.3900 . ?
C5 C5 1.528(4) 4_656 ?
C6 C7 1.3900 . ?
C8 C9 1.510(4) . ?
C9 C10 1.3900 . ?
C9 C14 1.3900 . ?
C10 C11 1.3900 . ?
C11 C12 1.3900 . ?
C12 C13 1.3900 . ?
C12 C12 1.516(4) 2_575 ?
C13 C14 1.3900 . ?
C15 C16 1.509(4) . ?
C16 C17 1.3900 . ?
C16 C21 1.3900 . ?
C17 C18 1.3900 . ?
C18 C19 1.3900 . ?
C19 C20 1.3900 . ?
C19 C19 1.528(3) 2_465 ?
C20 C21 1.3900 . ?

loop_
_geom_torsion_atom_site_label_1
_geom_torsion_atom_site_label_2
_geom_torsion_atom_site_label_3
_geom_torsion_atom_site_label_4
_geom_torsion
_geom_torsion_site_symmetry_1
_geom_torsion_site_symmetry_2
_geom_torsion_site_symmetry_3
_geom_torsion_site_symmetry_4
_geom_torsion_publ_flag
O3 Cd1 O1 C1 -143.3(4) . . . . ?
O2 Cd1 O1 C1 -0.1(3) . . . . ?
O5 Cd1 O1 C1 -3.2(6) 3_576 . . . ?
O6 Cd1 O1 C1 131.4(4) . . . . ?
O4 Cd1 O1 C1 -92.7(4) . . . . ?
O5 Cd1 O1 C1 80.4(4) . . . . ?
C15 Cd1 O1 C1 -116.6(4) . . . . ?
O3 Cd1 O2 C1 78.9(4) . . . . ?
O1 Cd1 O2 C1 0.1(3) . . . . ?
O5 Cd1 O2 C1 178.6(3) 3_576 . . . ?
O6 Cd1 O2 C1 -60.4(3) . . . . ?
O4 Cd1 O2 C1 86.1(3) . . . . ?
O5 Cd1 O2 C1 -109.0(3) . . . . ?
C15 Cd1 O2 C1 83.7(3) . . . . ?
O2 Cd1 O3 C15 9.1(4) . . . . ?
O1 Cd1 O3 C15 69.8(3) . . . . ?
O5 Cd1 O3 C15 -92.0(3) 3_576 . . . ?
O6 Cd1 O3 C15 154.9(3) . . . . ?
O4 Cd1 O3 C15 0.2(3) . . . . ?
O5 Cd1 O3 C15 -161.7(2) . . . . ?
C1 Cd1 O3 C15 47.4(3) . . . . ?
O3 Cd1 O4 C15 -0.2(3) . . . . ?
O2 Cd1 O4 C15 -175.2(3) . . . . ?
O1 Cd1 O4 C15 -119.9(3) . . . . ?
O5 Cd1 O4 C15 89.3(3) 3_576 . . . ?
O6 Cd1 O4 C15 -37.7(4) . . . . ?
O5 Cd1 O4 C15 85.8(5) . . . . ?
C1 Cd1 O4 C15 -147.6(3) . . . . ?
O3 Cd1 O5 C8 -63.1(3) . . . . ?
O2 Cd1 O5 C8 122.1(3) . . . . ?
O1 Cd1 O5 C8 67.8(3) . . . . ?
O5 Cd1 O5 C8 -142.7(2) 3_576 . . . ?
O6 Cd1 O5 C8 -5.3(3) . . . . ?
O4 Cd1 O5 C8 -139.1(4) . . . . ?
C1 Cd1 O5 C8 95.6(3) . . . . ?
C15 Cd1 O5 C8 -79.4(3) . . . . ?
O3 Cd1 O5 Cd1 56.58(17) . . . 3_576 ?
O2 Cd1 O5 Cd1 -118.20(14) . . . 3_576 ?
O1 Cd1 O5 Cd1 -172.52(12) . . . 3_576 ?
O5 Cd1 O5 Cd1 -23.05(18) 3_576 . . 3_576 ?
O6 Cd1 O5 Cd1 114.44(19) . . . 3_576 ?
O4 Cd1 O5 Cd1 -19.4(5) . . . 3_576 ?
C1 Cd1 O5 Cd1 -144.68(14) . . . 3_576 ?
C15 Cd1 O5 Cd1 40.3(3) . . . 3_576 ?
O3 Cd1 O6 C8 139.6(3) . . . . ?
O2 Cd1 O6 C8 -62.1(3) . . . . ?
O1 Cd1 O6 C8 -108.0(3) . . . . ?
O5 Cd1 O6 C8 49.9(3) 3_576 . . . ?
O4 Cd1 O6 C8 169.7(3) . . . . ?
O5 Cd1 O6 C8 5.4(3) . . . . ?
C1 Cd1 O6 C8 -86.8(3) . . . . ?
C15 Cd1 O6 C8 152.0(3) . . . . ?
Cd1 O2 C1 O1 -0.2(6) . . . . ?
Cd1 O2 C1 C2 179.0(4) . . . . ?
Cd1 O1 C1 O2 0.2(6) . . . . ?
Cd1 O1 C1 C2 -179.0(5) . . . . ?
O3 Cd1 C1 O2 -130.8(3) . . . . ?
O1 Cd1 C1 O2 -179.8(6) . . . . ?
O5 Cd1 C1 O2 -1.7(4) 3_576 . . . ?
O6 Cd1 C1 O2 129.4(3) . . . . ?
O4 Cd1 C1 O2 -93.6(3) . . . . ?
O5 Cd1 C1 O2 73.9(3) . . . . ?
C15 Cd1 C1 O2 -108.9(3) . . . . ?
O3 Cd1 C1 O1 49.0(5) . . . . ?
O2 Cd1 C1 O1 179.8(6) . . . . ?
O5 Cd1 C1 O1 178.1(3) 3_576 . . . ?
O6 Cd1 C1 O1 -50.8(4) . . . . ?
O4 Cd1 C1 O1 86.2(4) . . . . ?
O5 Cd1 C1 O1 -106.2(4) . . . . ?
C15 Cd1 C1 O1 70.9(4) . . . . ?
O3 Cd1 C1 C2 -163(14) . . . . ?
O2 Cd1 C1 C2 -32(14) . . . . ?
O1 Cd1 C1 C2 148(15) . . . . ?
O5 Cd1 C1 C2 -34(15) 3_576 . . . ?
O6 Cd1 C1 C2 97(14) . . . . ?
O4 Cd1 C1 C2 -126(14) . . . . ?
O5 Cd1 C1 C2 42(14) . . . . ?
C15 Cd1 C1 C2 -141(14) . . . . ?
O2 C1 C2 C3 -0.3(7) . . . . ?
O1 C1 C2 C3 178.9(5) . . . . ?
Cd1 C1 C2 C3 31(15) . . . . ?
O2 C1 C2 C7 175.4(4) . . . . ?
O1 C1 C2 C7 -5.4(7) . . . . ?
Cd1 C1 C2 C7 -153(14) . . . . ?
C7 C2 C3 C4 0.0 . . . . ?
C1 C2 C3 C4 175.7(5) . . . . ?
C2 C3 C4 C5 0.0 . . . . ?
C3 C4 C5 C6 0.0 . . . . ?
C3 C4 C5 C5 177.67(6) . . . 4_656 ?
C4 C5 C6 C7 0.0 . . . . ?
C5 C5 C6 C7 -177.68(7) 4_656 . . . ?
C5 C6 C7 C2 0.0 . . . . ?
C3 C2 C7 C6 0.0 . . . . ?
C1 C2 C7 C6 -175.8(5) . . . . ?
Cd1 O6 C8 O5 -10.2(5) . . . . ?
Cd1 O6 C8 C9 169.7(4) . . . . ?
Cd1 O5 C8 O6 -94.8(5) 3_576 . . . ?
Cd1 O5 C8 O6 9.9(5) . . . . ?
Cd1 O5 C8 C9 85.3(4) 3_576 . . . ?
Cd1 O5 C8 C9 -169.9(4) . . . . ?
O6 C8 C9 C10 17.4(6) . . . . ?
O5 C8 C9 C10 -162.7(3) . . . . ?
O6 C8 C9 C14 -161.0(4) . . . . ?
O5 C8 C9 C14 18.9(5) . . . . ?
C14 C9 C10 C11 0.0 . . . . ?
C8 C9 C10 C11 -178.4(4) . . . . ?
C9 C10 C11 C12 0.0 . . . . ?
C10 C11 C12 C13 0.0 . . . . ?
C10 C11 C12 C12 179.15(19) . . . 2_575 ?
C11 C12 C13 C14 0.0 . . . . ?
C12 C12 C13 C14 -179.16(18) 2_575 . . . ?
C12 C13 C14 C9 0.0 . . . . ?
C10 C9 C14 C13 0.0 . . . . ?
C8 C9 C14 C13 178.4(4) . . . . ?
Cd1 O4 C15 O3 0.3(5) . . . . ?
Cd1 O4 C15 C16 -179.2(3) . . . . ?
Cd1 O3 C15 O4 -0.4(5) . . . . ?
Cd1 O3 C15 C16 179.2(3) . . . . ?
O3 Cd1 C15 O4 179.6(5) . . . . ?
O2 Cd1 C15 O4 5.4(3) . . . . ?
O1 Cd1 C15 O4 61.7(3) . . . . ?
O5 Cd1 C15 O4 -91.7(3) 3_576 . . . ?
O6 Cd1 C15 O4 152.4(3) . . . . ?
O5 Cd1 C15 O4 -150.2(3) . . . . ?
C1 Cd1 C15 O4 35.1(3) . . . . ?
O2 Cd1 C15 O3 -174.2(2) . . . . ?
O1 Cd1 C15 O3 -117.9(3) . . . . ?
O5 Cd1 C15 O3 88.6(3) 3_576 . . . ?
O6 Cd1 C15 O3 -27.2(3) . . . . ?
O4 Cd1 C15 O3 -179.6(5) . . . . ?
O5 Cd1 C15 O3 30.2(4) . . . . ?
C1 Cd1 C15 O3 -144.5(3) . . . . ?
O3 Cd1 C15 C16 -7(3) . . . . ?
O2 Cd1 C15 C16 178(100) . . . . ?
O1 Cd1 C15 C16 -125(3) . . . . ?
O5 Cd1 C15 C16 81(3) 3_576 . . . ?
O6 Cd1 C15 C16 -35(3) . . . . ?
O4 Cd1 C15 C16 173(3) . . . . ?
O5 Cd1 C15 C16 23(3) . . . . ?
C1 Cd1 C15 C16 -152(3) . . . . ?
O4 C15 C16 C17 -171.9(4) . . . . ?
O3 C15 C16 C17 8.5(5) . . . . ?
Cd1 C15 C16 C17 15(3) . . . . ?
O4 C15 C16 C21 10.4(5) . . . . ?
O3 C15 C16 C21 -169.2(3) . . . . ?
Cd1 C15 C16 C21 -162(3) . . . . ?
C21 C16 C17 C18 0.0 . . . . ?
C15 C16 C17 C18 -177.7(3) . . . . ?
C16 C17 C18 C19 0.0 . . . . ?
C17 C18 C19 C20 0.0 . . . . ?
C17 C18 C19 C19 179.37(5) . . . 2_465 ?
C18 C19 C20 C21 0.0 . . . . ?
C19 C19 C20 C21 -179.37(5) 2_465 . . . ?
C19 C20 C21 C16 0.0 . . . . ?
C17 C16 C21 C20 0.0 . . . . ?
C15 C16 C21 C20 177.7(3) . . . . ?

loop_
_platon_squeeze_void_nr
_platon_squeeze_void_average_x
_platon_squeeze_void_average_y
_platon_squeeze_void_average_z
_platon_squeeze_void_volume
_platon_squeeze_void_count_electrons
_platon_squeeze_void_content
1 0.944 -0.005 0.242 2286 495 ' '
2 0.320 0.250 0.000 555 347 ' '
3 0.570 0.750 0.500 555 347 ' '
